data_4333757
loop_
_publ_author_name
'Fabrice Pointillart'
'Boris Le Guennic'
'St\'ephane Golhen'
'Olivier Cador'
'Olivier Maury'
'Lahc\`ene Ouahab'

_publ_section_title
;
 High Nuclearity Complexes of Lanthanide Involving Tetrathiafulvalene
 Ligands: Structural, Magnetic, and PhotoPhysical Properties
;
_journal_name_full 'Inorganic Chemistry'
_journal_page_first 1610
_journal_page_last 1620
_journal_paper_doi 10.1021/ic302532f
_journal_volume 52
_journal_year 2013
_chemical_formula_sum 'C61 H31 Cl3 F36 N4 O16 S8 Yb2'
_chemical_formula_weight 2467.5
_chemical_name_systematic
;
 ?
;
_space_group_IT_number 14
_symmetry_cell_setting monoclinic
_symmetry_space_group_name_Hall '-P 2ybc'
_symmetry_space_group_name_H-M 'P 1 21/c 1'
_atom_sites_solution_hydrogens geom
_atom_sites_solution_primary direct
_atom_sites_solution_secondary difmap
_audit_creation_method SHELXL-97
_cell_angle_alpha 90.00
_cell_angle_beta 93.397(2)
_cell_angle_gamma 90.00
_cell_formula_units_Z 4
_cell_length_a 12.6633(5)
_cell_length_b 33.5547(14)
_cell_length_c 21.3770(10)
_cell_measurement_reflns_used 5349
_cell_measurement_temperature 150(2)
_cell_measurement_theta_max 24.51
_cell_measurement_theta_min 2.19
_cell_volume 9067.4(7)
_computing_structure_refinement 'SHELXL-97 (Sheldrick, 1997)'
_diffrn_ambient_temperature 150(2)
_diffrn_measured_fraction_theta_full 0.980
_diffrn_measured_fraction_theta_max 0.980
_diffrn_radiation_monochromator graphite
_diffrn_radiation_source 'fine-focus sealed tube'
_diffrn_radiation_type MoK\a
_diffrn_radiation_wavelength 0.71073
_diffrn_reflns_av_R_equivalents 0.0597
_diffrn_reflns_av_sigmaI/netI 0.0979
_diffrn_reflns_limit_h_max 11
_diffrn_reflns_limit_h_min -16
_diffrn_reflns_limit_k_max 43
_diffrn_reflns_limit_k_min -40
_diffrn_reflns_limit_l_max 26
_diffrn_reflns_limit_l_min -27
_diffrn_reflns_number 49653
_diffrn_reflns_theta_full 27.66
_diffrn_reflns_theta_max 27.66
_diffrn_reflns_theta_min 1.13
_exptl_absorpt_coefficient_mu 2.456
_exptl_absorpt_correction_T_max 0.643
_exptl_absorpt_correction_T_min 0.560
_exptl_absorpt_correction_type multi-scan
_exptl_crystal_colour orange
_exptl_crystal_density_diffrn 1.813
_exptl_crystal_description block
_exptl_crystal_F_000 4808
_exptl_crystal_size_max 0.24
_exptl_crystal_size_mid 0.21
_exptl_crystal_size_min 0.18
_refine_diff_density_max 6.957
_refine_diff_density_min -3.225
_refine_diff_density_rms 0.256
_refine_ls_extinction_method none
_refine_ls_goodness_of_fit_ref 1.117
_refine_ls_hydrogen_treatment constr
_refine_ls_matrix_type full
_refine_ls_number_parameters 1193
_refine_ls_number_reflns 20745
_refine_ls_number_restraints 0
_refine_ls_restrained_S_all 1.117
_refine_ls_R_factor_all 0.1519
_refine_ls_R_factor_gt 0.0872
_refine_ls_shift/su_max 0.003
_refine_ls_shift/su_mean 0.000
_refine_ls_structure_factor_coef Fsqd
_refine_ls_weighting_details 'calc w=1/[\s^2^(Fo^2^)+(0.0783P)^2^+143.3653P] where P=(Fo^2^+2Fc^2^)/3'
_refine_ls_weighting_scheme calc
_refine_ls_wR_factor_gt 0.2008
_refine_ls_wR_factor_ref 0.2410
_reflns_number_gt 12705
_reflns_number_total 20745
_reflns_threshold_expression >2sigma(I)
_cod_data_source_file ic302532f_si_002_3.cif
_cod_data_source_block (4)
_cod_database_code 4333757

loop_
_symmetry_equiv_pos_as_xyz
'x, y, z'
'-x, y+1/2, -z+1/2'
'-x, -y, -z'
'x, -y-1/2, z-1/2'

loop_
_atom_site_label
_atom_site_type_symbol
_atom_site_fract_x
_atom_site_fract_y
_atom_site_fract_z
_atom_site_U_iso_or_equiv
_atom_site_adp_type
_atom_site_occupancy
_atom_site_symmetry_multiplicity
_atom_site_calc_flag
_atom_site_refinement_flags
C61 C 0.226(3) 0.8450(13) 0.8789(14) 0.081(12) Uani 0.50 1 d P
H61 H 0.1556 0.8568 0.8862 0.097 Uiso 0.50 1 calc PR
F13A F 0.986(2) 0.092(3) 0.5449(19) 0.20(4) Uani 0.47(6) 1 d P
F14A F 1.069(2) 0.0844(17) 0.631(2) 0.11(3) Uani 0.47(6) 1 d P
F15A F 1.033(3) 0.1394(10) 0.598(3) 0.12(3) Uani 0.47(6) 1 d P
C1 C 0.6585(11) 0.1127(3) 0.8255(6) 0.039(3) Uani 1 1 d .
H1 H 0.7232 0.1237 0.8133 0.047 Uiso 1 1 calc R
C2 C 0.5855(13) 0.1366(4) 0.8537(7) 0.053(4) Uani 1 1 d .
H2 H 0.5987 0.1642 0.8598 0.063 Uiso 1 1 calc R
C3 C 0.4935(13) 0.1196(4) 0.8726(7) 0.053(4) Uani 1 1 d .
H3 H 0.4428 0.1354 0.8923 0.064 Uiso 1 1 calc R
C4 C 0.4765(11) 0.0804(4) 0.8628(6) 0.043(3) Uani 1 1 d .
H4 H 0.4127 0.0688 0.8754 0.052 Uiso 1 1 calc R
C5 C 0.5498(9) 0.0566(3) 0.8350(5) 0.032(3) Uani 1 1 d .
C6 C 0.5365(11) 0.0128(4) 0.8243(6) 0.041(3) Uani 1 1 d .
H6A H 0.6069 0.0011 0.8182 0.049 Uiso 1 1 calc R
H6B H 0.4924 0.0088 0.7850 0.049 Uiso 1 1 calc R
C7 C 0.5840(8) -0.0176(3) 0.9416(6) 0.033(3) Uani 1 1 d .
C8 C 0.7465(9) 0.0026(3) 1.0149(5) 0.032(3) Uani 1 1 d .
C9 C 0.6177(9) -0.0515(3) 0.9699(6) 0.034(3) Uani 1 1 d .
C10 C 0.6524(12) -0.1300(4) 0.9280(8) 0.054(4) Uani 1 1 d .
H10A H 0.6780 -0.1190 0.8887 0.065 Uiso 1 1 calc R
H10B H 0.7133 -0.1332 0.9588 0.065 Uiso 1 1 calc R
C11 C 0.5980(14) -0.1681(4) 0.9164(8) 0.063(5) Uani 1 1 d .
C12 C 0.544(2) -0.1799(6) 0.8614(10) 0.103(8) Uani 1 1 d .
H12 H 0.5479 -0.1641 0.8247 0.124 Uiso 1 1 calc R
C13 C 0.484(3) -0.2151(7) 0.8596(11) 0.135(12) Uani 1 1 d .
H13 H 0.4423 -0.2224 0.8229 0.162 Uiso 1 1 calc R
C14 C 0.486(2) -0.2378(6) 0.9103(15) 0.170(17) Uani 1 1 d .
H14 H 0.4517 -0.2630 0.9076 0.204 Uiso 1 1 calc R
C15 C 0.5338(14) -0.2271(4) 0.9646(10) 0.083(7) Uani 1 1 d .
H15 H 0.5263 -0.2427 1.0012 0.100 Uiso 1 1 calc R
C16 C 1.0077(9) -0.0069(4) 0.7008(6) 0.034(3) Uani 1 1 d .
H16 H 0.9994 0.0171 0.6773 0.041 Uiso 1 1 calc R
C17 C 1.0943(10) -0.0303(5) 0.6956(7) 0.053(4) Uani 1 1 d .
H17 H 1.1465 -0.0229 0.6676 0.063 Uiso 1 1 calc R
C18 C 1.1071(13) -0.0649(5) 0.7307(9) 0.069(5) Uani 1 1 d .
H18 H 1.1680 -0.0811 0.7270 0.083 Uiso 1 1 calc R
C19 C 1.0325(11) -0.0754(4) 0.7701(7) 0.050(4) Uani 1 1 d .
H19 H 1.0418 -0.0988 0.7950 0.059 Uiso 1 1 calc R
C20 C 0.9427(8) -0.0524(4) 0.7746(5) 0.032(3) Uani 1 1 d .
C21 C 0.8554(10) -0.0625(4) 0.8163(6) 0.038(3) Uani 1 1 d .
C21A H 0.8629 -0.0907 0.8292 0.045 Uiso 1 1 calc R
C21B H 0.7869 -0.0598 0.7919 0.045 Uiso 1 1 calc R
C22 C 0.9796(9) -0.0398(3) 0.9206(5) 0.033(3) Uani 1 1 d .
C23 C 1.1688(10) -0.0221(3) 0.9607(5) 0.032(3) Uani 1 1 d .
C24 C 1.0161(9) -0.0724(3) 0.9507(5) 0.031(3) Uani 1 1 d .
C25 C 1.0027(10) -0.1390(4) 1.0285(6) 0.040(3) Uani 1 1 d .
H25A H 0.9802 -0.1672 1.0301 0.048 Uiso 1 1 calc R
H25B H 1.0805 -0.1387 1.0264 0.048 Uiso 1 1 calc R
C26 C 0.9747(11) -0.1187(3) 1.0883(6) 0.040(3) Uani 1 1 d .
C27 C 1.0439(11) -0.0949(4) 1.1247(7) 0.043(3) Uani 1 1 d .
H27 H 1.1127 -0.0897 1.1112 0.052 Uiso 1 1 calc R
C28 C 1.0146(13) -0.0788(4) 1.1797(7) 0.050(4) Uani 1 1 d .
H28 H 1.0633 -0.0629 1.2043 0.060 Uiso 1 1 calc R
C29 C 0.9145(12) -0.0855(4) 1.1996(6) 0.048(4) Uani 1 1 d .
H29 H 0.8934 -0.0749 1.2382 0.058 Uiso 1 1 calc R
C30 C 0.8457(11) -0.1083(4) 1.1612(6) 0.042(3) Uani 1 1 d .
H30 H 0.7751 -0.1120 1.1727 0.050 Uiso 1 1 calc R
C31 C 0.3569(12) 0.0507(7) 0.6761(10) 0.075(6) Uani 1 1 d .
C32 C 0.4685(11) 0.0532(4) 0.6498(7) 0.050(4) Uani 1 1 d .
C33 C 0.4758(11) 0.0605(5) 0.5867(8) 0.063(4) Uani 1 1 d .
H33 H 0.4135 0.0663 0.5613 0.075 Uiso 1 1 calc R
C34 C 0.5728(14) 0.0596(5) 0.5596(7) 0.060(4) Uani 1 1 d .
C35 C 0.576(2) 0.0676(10) 0.4905(9) 0.103(8) Uani 1 1 d .
C36 C 0.8542(13) -0.0584(5) 0.5565(8) 0.063(4) Uani 1 1 d .
C37 C 0.7849(9) -0.0426(4) 0.6068(5) 0.037(3) Uani 1 1 d .
C38 C 0.7146(10) -0.0693(4) 0.6336(6) 0.042(3) Uani 1 1 d .
H38 H 0.7138 -0.0965 0.6214 0.051 Uiso 1 1 calc R
C39 C 0.6477(10) -0.0565(4) 0.6769(6) 0.036(3) Uani 1 1 d .
C40 C 0.5700(12) -0.0863(4) 0.7036(7) 0.051(4) Uani 1 1 d .
C41 C 1.0009(13) 0.1030(5) 0.6024(8) 0.055(4) Uani 1 1 d .
C42 C 0.8926(9) 0.1010(4) 0.6316(6) 0.037(3) Uani 1 1 d .
C43 C 0.8282(11) 0.1349(4) 0.6287(6) 0.044(3) Uani 1 1 d .
H43 H 0.8474 0.1575 0.6049 0.053 Uiso 1 1 calc R
C44 C 0.7368(10) 0.1353(4) 0.6606(7) 0.045(3) Uani 1 1 d .
C45 C 0.6726(13) 0.1739(5) 0.6606(11) 0.069(5) Uani 1 1 d .
C46 C 0.9910(19) -0.2432(8) 0.9350(12) 0.097(7) Uani 1 1 d .
C47 C 0.8914(14) -0.2516(5) 0.9746(8) 0.071(5) Uani 1 1 d .
C48 C 0.8382(13) -0.2870(5) 0.9660(9) 0.069(5) Uani 1 1 d .
H48 H 0.8633 -0.3070 0.9390 0.083 Uiso 1 1 calc R
C49 C 0.7484(11) -0.2928(4) 0.9970(6) 0.040(3) Uani 1 1 d .
C50 C 0.6870(13) -0.3314(4) 0.9875(6) 0.048(3) Uani 1 1 d .
C51 C 1.0907(17) -0.2053(6) 1.1969(13) 0.093(7) Uani 1 1 d .
C52 C 0.9862(13) -0.2246(4) 1.1754(7) 0.056(4) Uani 1 1 d .
C53 C 0.9558(15) -0.2600(5) 1.2058(10) 0.088(7) Uani 1 1 d .
H53 H 1.0030 -0.2715 1.2370 0.106 Uiso 1 1 calc R
C54 C 0.8580(15) -0.2786(4) 1.1912(9) 0.069(5) Uani 1 1 d .
C55 C 0.838(2) -0.3170(6) 1.2244(14) 0.104(9) Uani 1 1 d .
C56 C 0.711(2) -0.1858(9) 1.2950(13) 0.118(11) Uani 1 1 d .
C57 C 0.6786(16) -0.2003(6) 1.2316(9) 0.081(6) Uani 1 1 d .
C58 C 0.5887(14) -0.2242(6) 1.2257(7) 0.072(5) Uani 1 1 d .
H58 H 0.5518 -0.2308 1.2617 0.087 Uiso 1 1 calc R
C59 C 0.5527(13) -0.2383(5) 1.1670(7) 0.058(4) Uani 1 1 d .
C60 C 0.4544(17) -0.2634(8) 1.1643(10) 0.084(6) Uani 1 1 d .
N1 N 0.6377(7) 0.0742(3) 0.8157(4) 0.029(2) Uani 1 1 d .
N2 N 0.9341(7) -0.0182(3) 0.7400(4) 0.030(2) Uani 1 1 d .
N3 N 0.8757(9) -0.1249(3) 1.1094(5) 0.039(2) Uani 1 1 d .
N4 N 0.5940(10) -0.1931(3) 0.9673(6) 0.054(3) Uani 1 1 d .
O1 O 0.7107(6) 0.0522(2) 0.7894(3) 0.0302(17) Uani 1 1 d .
O2 O 0.8507(6) 0.0053(2) 0.7485(4) 0.0320(18) Uani 1 1 d .
O3 O 0.5415(6) 0.0476(3) 0.6903(4) 0.041(2) Uani 1 1 d .
O4 O 0.6603(7) 0.0523(3) 0.5867(4) 0.047(2) Uani 1 1 d .
O5 O 0.7977(7) -0.0071(3) 0.6205(4) 0.042(2) Uani 1 1 d .
O6 O 0.6416(7) -0.0223(3) 0.7010(4) 0.040(2) Uani 1 1 d .
O7 O 0.8746(6) 0.0684(2) 0.6566(4) 0.0316(18) Uani 1 1 d .
O8 O 0.6957(6) 0.1067(3) 0.6880(5) 0.045(2) Uani 1 1 d .
O9 O 0.8069(7) -0.1471(2) 1.0741(4) 0.040(2) Uani 1 1 d .
O10 O 0.6410(7) -0.1828(3) 1.0218(4) 0.047(2) Uani 1 1 d .
O11 O 0.8692(8) -0.2218(3) 1.0074(5) 0.061(3) Uani 1 1 d .
O12 O 0.7083(7) -0.2688(3) 1.0329(4) 0.045(2) Uani 1 1 d .
O13 O 0.9310(8) -0.2063(3) 1.1346(5) 0.0526(17) Uani 1 1 d .
O14 O 0.7950(8) -0.2680(3) 1.1515(5) 0.0526(17) Uani 1 1 d .
O15 O 0.7325(8) -0.1883(3) 1.1856(5) 0.054(3) Uani 1 1 d .
O16 O 0.5895(8) -0.2322(3) 1.1151(5) 0.055(3) Uani 1 1 d .
F1 F 0.3369(9) 0.0120(5) 0.6861(10) 0.160(8) Uani 1 1 d .
F2 F 0.3500(9) 0.0682(6) 0.7277(7) 0.134(6) Uani 1 1 d .
F3 F 0.2829(8) 0.0647(5) 0.6359(6) 0.119(5) Uani 1 1 d .
F4 F 0.626(2) 0.0421(7) 0.4626(6) 0.201(11) Uani 1 1 d .
F5 F 0.4936(14) 0.0750(11) 0.4621(7) 0.291(18) Uani 1 1 d .
F6 F 0.628(3) 0.1009(10) 0.4815(9) 0.266(16) Uani 1 1 d .
F7 F 0.8802(12) -0.0963(4) 0.5651(7) 0.131(5) Uani 1 1 d .
F8 F 0.9399(9) -0.0389(4) 0.5520(6) 0.126(6) Uani 1 1 d .
F9 F 0.8017(9) -0.0608(5) 0.5032(4) 0.113(5) Uani 1 1 d .
F10 F 0.5677(9) -0.1212(3) 0.6761(6) 0.086(3) Uani 1 1 d .
F11 F 0.4730(7) -0.0726(3) 0.6999(6) 0.079(3) Uani 1 1 d .
F12 F 0.5949(9) -0.0927(3) 0.7639(5) 0.088(3) Uani 1 1 d .
F13 F 1.006(2) 0.1260(10) 0.5542(15) 0.071(12) Uani 0.53(6) 1 d P
F14 F 1.039(3) 0.0687(6) 0.586(2) 0.081(15) Uani 0.53(6) 1 d P
F15 F 1.073(2) 0.1188(16) 0.6444(13) 0.102(19) Uani 0.53(6) 1 d P
F16 F 0.7202(8) 0.2048(3) 0.6377(6) 0.096(4) Uani 1 1 d .
F17 F 0.5806(9) 0.1689(3) 0.6299(8) 0.119(5) Uani 1 1 d .
F18 F 0.6505(9) 0.1833(3) 0.7191(7) 0.103(4) Uani 1 1 d .
F19 F 0.9649(16) -0.2151(5) 0.8910(9) 0.157(7) Uani 1 1 d .
F20 F 1.0216(12) -0.2753(4) 0.9068(9) 0.172(9) Uani 1 1 d .
F21 F 1.0688(14) -0.2299(7) 0.9704(12) 0.241(15) Uani 1 1 d .
F22 F 0.7321(8) -0.3569(2) 0.9494(4) 0.067(3) Uani 1 1 d .
F23 F 0.5909(7) -0.3244(2) 0.9640(5) 0.064(2) Uani 1 1 d .
F24 F 0.6778(9) -0.3498(3) 1.0422(4) 0.080(3) Uani 1 1 d .
F25 F 1.1411(9) -0.1951(5) 1.1437(8) 0.126(5) Uani 1 1 d .
F26 F 1.1549(10) -0.2286(4) 1.2302(9) 0.159(8) Uani 1 1 d .
F27 F 1.0815(12) -0.1717(4) 1.2259(7) 0.131(6) Uani 1 1 d .
F28 F 0.9107(13) -0.3277(4) 1.2666(9) 0.170(8) Uani 1 1 d .
F29 F 0.827(2) -0.3465(4) 1.1889(10) 0.203(12) Uani 1 1 d .
F30 F 0.7499(18) -0.3155(7) 1.2516(14) 0.234(15) Uani 1 1 d .
F31 F 0.8057(17) -0.1922(12) 1.3092(8) 0.272(19) Uani 1 1 d .
F32 F 0.719(3) -0.1478(6) 1.2945(9) 0.278(19) Uani 1 1 d .
F33 F 0.6642(16) -0.1960(7) 1.3386(6) 0.180(9) Uani 1 1 d .
F34 F 0.411(2) -0.2694(11) 1.2144(8) 0.31(2) Uani 1 1 d .
F35 F 0.4579(13) -0.2944(5) 1.1340(13) 0.209(12) Uani 1 1 d .
F36 F 0.3769(13) -0.2460(6) 1.1309(14) 0.220(12) Uani 1 1 d .
S1 S 0.4765(2) -0.01419(9) 0.88691(15) 0.0356(7) Uani 1 1 d .
S2 S 0.6465(2) 0.02659(8) 0.96815(15) 0.0318(6) Uani 1 1 d .
S3 S 1.1516(3) -0.07311(9) 0.97361(18) 0.0428(8) Uani 1 1 d .
S4 S 0.9434(3) -0.11668(10) 0.95713(16) 0.0389(7) Uani 1 1 d .
S5 S 0.8521(2) -0.03189(10) 0.88619(14) 0.0397(7) Uani 1 1 d .
S6 S 1.0688(3) -0.00057(9) 0.91174(15) 0.0376(7) Uani 1 1 d .
S7 S 0.7221(2) -0.04849(8) 1.02797(15) 0.0328(6) Uani 1 1 d .
S8 S 0.5508(2) -0.09691(9) 0.95951(17) 0.0400(7) Uani 1 1 d .
Yb1 Yb 0.72287(4) 0.037774(15) 0.68654(2) 0.02956(14) Uani 1 1 d .
Yb2 Yb 0.76055(5) -0.212620(16) 1.08851(3) 0.03872(16) Uani 1 1 d .
Cl1 Cl 0.2827(10) 0.8306(3) 0.9519(7) 0.108(4) Uani 0.50 1 d P
Cl2 Cl 0.3038(9) 0.8836(4) 0.8462(7) 0.116(4) Uani 0.50 1 d P
Cl3 Cl 0.2067(10) 0.8097(6) 0.8273(8) 0.157(7) Uani 0.50 1 d P

loop_
_atom_site_aniso_label
_atom_site_aniso_U_11
_atom_site_aniso_U_22
_atom_site_aniso_U_33
_atom_site_aniso_U_23
_atom_site_aniso_U_13
_atom_site_aniso_U_12
C61 0.07(2) 0.14(4) 0.034(16) -0.01(2) 0.010(15) 0.01(2)
F13A 0.039(16) 0.47(11) 0.09(3) -0.15(4) 0.009(15) -0.01(3)
F14A 0.031(14) 0.15(5) 0.14(5) 0.08(4) 0.04(2) 0.01(2)
F15A 0.12(3) 0.08(2) 0.19(7) 0.01(3) 0.09(4) -0.034(19)
C1 0.052(8) 0.023(6) 0.042(7) -0.001(5) 0.013(6) 0.005(5)
C2 0.074(10) 0.028(7) 0.056(9) -0.001(6) 0.008(8) 0.015(7)
C3 0.070(10) 0.044(8) 0.047(8) 0.008(7) 0.022(7) 0.031(7)
C4 0.045(8) 0.051(8) 0.035(7) 0.006(6) 0.010(6) 0.014(6)
C5 0.038(6) 0.030(6) 0.030(6) 0.011(5) 0.010(5) 0.016(5)
C6 0.054(8) 0.028(6) 0.043(7) 0.004(5) 0.020(6) 0.008(6)
C7 0.021(5) 0.030(6) 0.050(7) 0.005(5) 0.014(5) 0.005(5)
C8 0.038(6) 0.028(6) 0.032(6) 0.004(5) 0.009(5) 0.006(5)
C9 0.024(6) 0.030(6) 0.049(7) -0.002(5) 0.010(5) -0.004(5)
C10 0.052(9) 0.034(8) 0.078(11) -0.002(7) 0.018(8) 0.014(6)
C11 0.093(13) 0.029(8) 0.066(10) -0.010(7) -0.007(9) 0.019(8)
C12 0.15(2) 0.069(14) 0.082(14) -0.031(11) -0.047(14) 0.029(14)
C13 0.23(3) 0.077(16) 0.090(16) -0.034(13) -0.082(19) 0.014(18)
C14 0.23(3) 0.043(12) 0.22(3) -0.006(15) -0.18(3) -0.015(15)
C15 0.081(12) 0.024(7) 0.135(17) 0.007(9) -0.071(12) -0.004(7)
C16 0.026(6) 0.037(7) 0.041(7) -0.002(5) 0.011(5) -0.005(5)
C17 0.031(7) 0.078(11) 0.051(8) -0.002(8) 0.009(6) 0.007(7)
C18 0.056(10) 0.070(12) 0.081(12) -0.016(10) -0.002(9) 0.034(9)
C19 0.045(8) 0.051(9) 0.054(9) 0.002(7) 0.012(7) 0.019(7)
C20 0.022(5) 0.037(7) 0.036(6) -0.003(5) -0.005(5) 0.003(5)
C21 0.041(7) 0.036(7) 0.036(7) 0.007(5) -0.001(5) 0.002(5)
C22 0.041(7) 0.024(6) 0.033(6) 0.001(5) -0.001(5) 0.010(5)
C23 0.044(7) 0.018(5) 0.034(6) 0.001(5) 0.009(5) 0.004(5)
C24 0.031(6) 0.029(6) 0.034(6) 0.000(5) -0.001(5) 0.006(5)
C25 0.038(7) 0.024(6) 0.058(8) 0.004(6) -0.001(6) -0.006(5)
C26 0.058(8) 0.021(6) 0.040(7) 0.004(5) -0.018(6) 0.003(6)
C27 0.041(7) 0.023(6) 0.064(9) 0.008(6) -0.018(6) -0.001(5)
C28 0.072(10) 0.025(7) 0.048(8) -0.003(6) -0.032(8) 0.003(6)
C29 0.066(10) 0.037(7) 0.039(7) -0.003(6) -0.018(7) -0.006(7)
C30 0.046(8) 0.030(7) 0.048(8) -0.001(6) -0.007(6) 0.000(6)
C31 0.025(8) 0.106(16) 0.092(14) 0.018(12) -0.012(8) -0.001(9)
C32 0.037(7) 0.042(8) 0.069(10) 0.006(7) -0.011(7) 0.000(6)
C33 0.032(8) 0.086(12) 0.069(11) 0.003(9) -0.016(7) 0.002(8)
C34 0.067(11) 0.069(11) 0.043(8) 0.004(7) -0.013(8) 0.003(8)
C35 0.12(2) 0.16(3) 0.030(10) 0.006(13) 0.006(11) 0.021(18)
C36 0.045(9) 0.070(11) 0.074(11) -0.032(9) 0.009(8) -0.006(8)
C37 0.032(6) 0.055(8) 0.021(5) -0.011(5) -0.006(5) 0.007(6)
C38 0.048(8) 0.041(7) 0.038(7) -0.022(6) 0.001(6) -0.001(6)
C39 0.036(7) 0.036(7) 0.033(6) -0.001(5) -0.008(5) -0.011(5)
C40 0.053(9) 0.042(8) 0.059(9) -0.002(7) 0.004(7) -0.013(7)
C41 0.055(10) 0.045(9) 0.069(11) 0.019(8) 0.028(8) -0.009(8)
C42 0.029(6) 0.048(8) 0.034(6) 0.005(6) -0.001(5) -0.014(6)
C43 0.044(8) 0.042(8) 0.047(8) 0.018(6) -0.002(6) -0.005(6)
C44 0.037(7) 0.037(7) 0.060(9) 0.014(6) -0.005(6) -0.002(6)
C45 0.045(9) 0.040(9) 0.123(16) 0.020(10) 0.016(10) 0.006(7)
C46 0.091(17) 0.101(18) 0.104(18) -0.039(15) 0.045(14) -0.018(14)
C47 0.075(11) 0.064(11) 0.079(12) -0.040(9) 0.042(10) -0.025(9)
C48 0.064(10) 0.040(8) 0.104(14) -0.036(9) 0.023(10) -0.006(8)
C49 0.055(8) 0.029(7) 0.035(7) -0.003(5) -0.008(6) -0.002(6)
C50 0.075(11) 0.032(7) 0.038(7) -0.004(6) 0.003(7) -0.005(7)
C51 0.071(13) 0.065(13) 0.14(2) 0.038(14) -0.030(14) -0.014(10)
C52 0.078(11) 0.038(8) 0.049(8) 0.005(6) -0.018(8) 0.006(7)
C53 0.085(14) 0.051(10) 0.123(17) 0.037(11) -0.045(12) -0.001(9)
C54 0.082(12) 0.034(8) 0.088(13) 0.018(8) -0.026(10) -0.001(8)
C55 0.102(17) 0.047(12) 0.16(2) 0.061(14) -0.050(17) -0.013(11)
C56 0.093(17) 0.15(2) 0.11(2) -0.089(18) 0.051(16) -0.075(17)
C57 0.093(14) 0.071(12) 0.082(13) -0.028(10) 0.041(11) -0.029(11)
C58 0.070(11) 0.113(16) 0.035(8) 0.004(9) 0.015(8) -0.004(11)
C59 0.068(10) 0.064(10) 0.043(8) 0.000(7) 0.009(8) 0.011(8)
C60 0.071(13) 0.115(19) 0.068(12) -0.012(12) 0.029(10) -0.027(13)
N1 0.025(5) 0.036(5) 0.025(5) 0.002(4) 0.011(4) 0.010(4)
N2 0.028(5) 0.031(5) 0.029(5) -0.006(4) 0.003(4) 0.003(4)
N3 0.047(6) 0.027(5) 0.043(6) -0.002(5) -0.005(5) -0.005(5)
N4 0.058(8) 0.031(6) 0.069(8) -0.017(6) -0.026(6) 0.005(5)
O1 0.022(4) 0.041(5) 0.028(4) -0.002(3) 0.005(3) 0.005(3)
O2 0.030(4) 0.035(5) 0.031(4) 0.004(3) 0.007(3) 0.007(3)
O3 0.025(4) 0.047(5) 0.051(5) 0.011(4) 0.003(4) -0.003(4)
O4 0.038(5) 0.073(7) 0.030(5) 0.003(4) -0.002(4) -0.001(5)
O5 0.040(5) 0.046(5) 0.040(5) -0.013(4) 0.007(4) -0.005(4)
O6 0.045(5) 0.035(5) 0.042(5) -0.009(4) 0.010(4) -0.012(4)
O7 0.026(4) 0.035(5) 0.035(4) 0.005(4) 0.007(3) -0.002(3)
O8 0.029(5) 0.036(5) 0.070(6) 0.009(5) 0.006(4) 0.008(4)
O9 0.042(5) 0.027(4) 0.052(5) -0.005(4) 0.002(4) -0.009(4)
O10 0.045(5) 0.037(5) 0.056(6) -0.011(4) -0.006(4) -0.001(4)
O11 0.061(7) 0.046(6) 0.079(7) -0.026(5) 0.024(6) -0.017(5)
O12 0.054(6) 0.033(5) 0.050(5) -0.011(4) 0.011(5) -0.011(4)
O13 0.056(4) 0.038(4) 0.063(5) 0.010(3) -0.004(4) 0.000(3)
O14 0.056(4) 0.038(4) 0.063(5) 0.010(3) -0.004(4) 0.000(3)
O15 0.063(7) 0.049(6) 0.052(6) -0.018(5) 0.012(5) -0.011(5)
O16 0.051(6) 0.065(7) 0.047(6) -0.005(5) 0.004(5) 0.001(5)
F1 0.053(7) 0.130(13) 0.30(2) 0.046(14) 0.052(10) -0.019(7)
F2 0.054(7) 0.26(2) 0.093(9) 0.003(11) 0.018(7) 0.038(9)
F3 0.043(6) 0.206(15) 0.106(9) 0.020(9) -0.017(6) 0.040(7)
F4 0.32(3) 0.25(2) 0.034(7) -0.004(10) 0.025(11) 0.11(2)
F5 0.126(14) 0.68(6) 0.056(8) 0.099(17) -0.044(9) 0.08(2)
F6 0.38(4) 0.33(4) 0.079(12) 0.104(19) -0.004(17) -0.09(3)
F7 0.144(12) 0.105(10) 0.151(13) -0.018(9) 0.077(10) 0.047(9)
F8 0.078(8) 0.168(13) 0.141(11) -0.104(10) 0.074(8) -0.048(8)
F9 0.074(7) 0.226(15) 0.040(5) -0.048(7) 0.014(5) -0.006(8)
F10 0.098(8) 0.044(5) 0.121(9) -0.020(6) 0.038(7) -0.029(5)
F11 0.038(5) 0.070(6) 0.130(9) 0.016(6) 0.012(5) -0.014(4)
F12 0.108(8) 0.095(8) 0.059(6) 0.026(6) 0.001(6) -0.046(7)
F13 0.065(15) 0.10(3) 0.056(17) 0.036(14) 0.037(14) -0.007(13)
F14 0.08(2) 0.041(12) 0.13(3) -0.008(14) 0.06(2) -0.007(10)
F15 0.059(15) 0.18(5) 0.065(18) -0.04(2) 0.022(12) -0.06(2)
F16 0.075(7) 0.050(6) 0.164(12) 0.041(7) 0.007(7) 0.013(5)
F17 0.067(7) 0.062(7) 0.222(16) 0.024(8) -0.055(9) 0.014(5)
F18 0.094(9) 0.050(6) 0.171(13) -0.006(7) 0.048(9) 0.024(6)
F19 0.213(19) 0.122(13) 0.147(14) 0.023(11) 0.106(14) -0.006(12)
F20 0.141(13) 0.117(11) 0.27(2) -0.113(13) 0.139(14) -0.037(9)
F21 0.115(13) 0.31(3) 0.31(3) -0.21(3) 0.138(17) -0.120(16)
F22 0.102(7) 0.031(4) 0.067(6) -0.023(4) 0.003(5) -0.001(4)
F23 0.064(6) 0.041(5) 0.084(6) -0.012(4) -0.010(5) -0.015(4)
F24 0.143(10) 0.038(5) 0.056(5) 0.017(4) -0.004(6) -0.017(5)
F25 0.061(7) 0.144(13) 0.169(14) 0.030(11) -0.029(8) -0.023(8)
F26 0.090(9) 0.092(9) 0.28(2) 0.085(11) -0.104(11) -0.024(7)
F27 0.168(14) 0.062(8) 0.153(13) -0.020(8) -0.078(11) -0.007(8)
F28 0.173(15) 0.092(10) 0.229(18) 0.093(11) -0.112(14) -0.032(9)
F29 0.33(3) 0.045(8) 0.22(2) 0.029(10) -0.10(2) -0.055(12)
F30 0.161(18) 0.18(2) 0.36(4) 0.20(2) 0.07(2) 0.020(15)
F31 0.137(17) 0.60(6) 0.075(11) -0.09(2) 0.000(11) -0.08(3)
F32 0.61(6) 0.109(15) 0.116(15) -0.059(12) -0.01(2) -0.03(2)
F33 0.191(17) 0.29(2) 0.065(8) -0.049(12) 0.037(10) -0.114(17)
F34 0.24(2) 0.58(5) 0.104(13) -0.02(2) 0.050(15) -0.30(3)
F35 0.126(13) 0.084(10) 0.43(4) -0.097(16) 0.120(18) -0.048(9)
F36 0.073(10) 0.161(17) 0.42(4) 0.06(2) -0.035(16) -0.048(11)
S1 0.0313(15) 0.0358(17) 0.0403(17) 0.0045(13) 0.0065(13) -0.0006(12)
S2 0.0275(14) 0.0228(14) 0.0456(17) 0.0046(12) 0.0073(12) 0.0030(11)
S3 0.0350(17) 0.0225(15) 0.069(2) 0.0086(15) -0.0106(16) 0.0006(12)
S4 0.0367(16) 0.0347(17) 0.0445(18) 0.0003(14) -0.0059(14) -0.0030(13)
S5 0.0347(16) 0.052(2) 0.0325(15) 0.0051(14) 0.0022(12) 0.0147(14)
S6 0.0459(18) 0.0284(15) 0.0381(16) 0.0066(13) 0.0000(14) 0.0049(13)
S7 0.0315(15) 0.0236(14) 0.0440(17) 0.0064(12) 0.0095(13) 0.0017(11)
S8 0.0336(16) 0.0259(15) 0.061(2) 0.0008(14) 0.0101(15) -0.0035(12)
Yb1 0.0247(2) 0.0305(3) 0.0336(3) 0.0023(2) 0.00316(18) -0.0016(2)
Yb2 0.0502(3) 0.0279(3) 0.0373(3) -0.0036(2) -0.0035(2) -0.0029(2)
Cl1 0.103(9) 0.076(7) 0.149(11) 0.005(7) 0.032(8) 0.030(6)
Cl2 0.078(7) 0.121(10) 0.147(11) 0.044(9) -0.007(7) 0.016(7)
Cl3 0.084(9) 0.214(17) 0.174(14) -0.122(14) 0.016(9) -0.017(10)

loop_
_atom_type_symbol
_atom_type_description
_atom_type_scat_dispersion_real
_atom_type_scat_dispersion_imag
_atom_type_scat_source
C C 0.0033 0.0016 'International Tables Vol C Tables 4.2.6.8 and 6.1.1.4'
H H 0.0000 0.0000 'International Tables Vol C Tables 4.2.6.8 and 6.1.1.4'
N N 0.0061 0.0033 'International Tables Vol C Tables 4.2.6.8 and 6.1.1.4'
O O 0.0106 0.0060 'International Tables Vol C Tables 4.2.6.8 and 6.1.1.4'
F F 0.0171 0.0103 'International Tables Vol C Tables 4.2.6.8 and 6.1.1.4'
S S 0.1246 0.1234 'International Tables Vol C Tables 4.2.6.8 and 6.1.1.4'
Yb Yb -0.3850 5.5486 'International Tables Vol C Tables 4.2.6.8 and 6.1.1.4'
Cl Cl 0.1484 0.1585 'International Tables Vol C Tables 4.2.6.8 and 6.1.1.4'

loop_
_geom_angle_atom_site_label_1
_geom_angle_atom_site_label_2
_geom_angle_atom_site_label_3
_geom_angle
_geom_angle_site_symmetry_1
Cl3 C61 Cl1 116(3) .
Cl3 C61 Cl2 109.1(19) .
Cl1 C61 Cl2 110(2) .
Cl3 C61 H61 106.9 .
Cl1 C61 H61 106.9 .
Cl2 C61 H61 106.9 .
F13 F13A C41 63(2) .
F13 F13A F14 111(3) .
C41 F13A F14 59(2) .
F14 F14A F15 132(4) .
F14 F14A C41 68(3) .
F15 F14A C41 69(3) .
F13 F15A C41 66(3) .
F13 F15A F15 123(4) .
C41 F15A F15 63(2) .
N1 C1 C2 119.9(12) .
N1 C1 H1 120.1 .
C2 C1 H1 120.1 .
C3 C2 C1 119.0(13) .
C3 C2 H2 120.5 .
C1 C2 H2 120.5 .
C4 C3 C2 119.2(13) .
C4 C3 H3 120.4 .
C2 C3 H3 120.4 .
C3 C4 C5 121.6(13) .
C3 C4 H4 119.2 .
C5 C4 H4 119.2 .
N1 C5 C4 117.9(12) .
N1 C5 C6 118.1(10) .
C4 C5 C6 124.1(12) .
C5 C6 S1 115.2(9) .
C5 C6 H6A 108.5 .
S1 C6 H6A 108.5 .
C5 C6 H6B 108.5 .
S1 C6 H6B 108.5 .
H6A C6 H6B 107.5 .
C9 C7 S1 124.6(10) .
C9 C7 S2 116.4(9) .
S1 C7 S2 118.7(7) .
C23 C8 S2 122.2(9) 3_757
C23 C8 S7 123.8(9) 3_757
S2 C8 S7 114.0(7) .
C7 C9 S8 122.8(10) .
C7 C9 S7 118.1(9) .
S8 C9 S7 118.5(7) .
C11 C10 S8 104.8(11) .
C11 C10 H10A 110.8 .
S8 C10 H10A 110.8 .
C11 C10 H10B 110.8 .
S8 C10 H10B 110.8 .
H10A C10 H10B 108.9 .
N4 C11 C12 117.3(17) .
N4 C11 C10 115.9(14) .
C12 C11 C10 126.5(18) .
C11 C12 C13 120(2) .
C11 C12 H12 119.9 .
C13 C12 H12 119.9 .
C14 C13 C12 119(2) .
C14 C13 H13 120.7 .
C12 C13 H13 120.7 .
C13 C14 C15 123(2) .
C13 C14 H14 118.5 .
C15 C14 H14 118.5 .
C14 C15 N4 119(2) .
C14 C15 H15 120.5 .
N4 C15 H15 120.5 .
N2 C16 C17 118.7(12) .
N2 C16 H16 120.7 .
C17 C16 H16 120.7 .
C16 C17 C18 120.5(14) .
C16 C17 H17 119.7 .
C18 C17 H17 119.7 .
C19 C18 C17 119.6(14) .
C19 C18 H18 120.2 .
C17 C18 H18 120.2 .
C18 C19 C20 120.4(14) .
C18 C19 H19 119.8 .
C20 C19 H19 119.8 .
N2 C20 C19 118.1(11) .
N2 C20 C21 118.3(10) .
C19 C20 C21 123.6(12) .
C20 C21 S5 114.6(9) .
C20 C21 C21A 108.6 .
S5 C21 C21A 108.6 .
C20 C21 C21B 108.6 .
S5 C21 C21B 108.6 .
C21A C21 C21B 107.6 .
C24 C22 S6 117.4(9) .
C24 C22 S5 127.5(10) .
S6 C22 S5 115.1(6) .
C8 C23 S3 121.5(9) 3_757
C8 C23 S6 124.6(9) 3_757
S3 C23 S6 113.9(7) .
C22 C24 S3 116.7(9) .
C22 C24 S4 124.2(9) .
S3 C24 S4 118.3(6) .
C26 C25 S4 114.8(9) .
C26 C25 H25A 108.6 .
S4 C25 H25A 108.6 .
C26 C25 H25B 108.6 .
S4 C25 H25B 108.6 .
H25A C25 H25B 107.6 .
N3 C26 C27 117.3(12) .
N3 C26 C25 118.4(11) .
C27 C26 C25 124.2(13) .
C28 C27 C26 121.1(14) .
C28 C27 H27 119.5 .
C26 C27 H27 119.5 .
C27 C28 C29 120.2(12) .
C27 C28 H28 119.9 .
C29 C28 H28 119.9 .
C28 C29 C30 117.5(14) .
C28 C29 H29 121.2 .
C30 C29 H29 121.2 .
N3 C30 C29 121.9(14) .
N3 C30 H30 119.0 .
C29 C30 H30 119.0 .
F2 C31 F3 108.8(18) .
F2 C31 F1 107(2) .
F3 C31 F1 108.3(17) .
F2 C31 C32 113.9(15) .
F3 C31 C32 111.8(16) .
F1 C31 C32 107.1(16) .
O3 C32 C33 128.2(14) .
O3 C32 C31 113.3(14) .
C33 C32 C31 118.6(13) .
C32 C33 C34 121.0(13) .
C32 C33 H33 119.5 .
C34 C33 H33 119.5 .
O4 C34 C33 126.7(14) .
O4 C34 C35 114.6(17) .
C33 C34 C35 118.8(16) .
F5 C35 F4 111(3) .
F5 C35 F6 100(3) .
F4 C35 F6 104(3) .
F5 C35 C34 117(2) .
F4 C35 C34 113(2) .
F6 C35 C34 110(2) .
F8 C36 F9 111.2(17) .
F8 C36 F7 107.3(16) .
F9 C36 F7 99.9(15) .
F8 C36 C37 113.9(13) .
F9 C36 C37 111.0(13) .
F7 C36 C37 112.6(15) .
O5 C37 C38 126.4(11) .
O5 C37 C36 115.4(12) .
C38 C37 C36 118.2(12) .
C39 C38 C37 120.8(12) .
C39 C38 H38 119.6 .
C37 C38 H38 119.6 .
O6 C39 C38 128.3(12) .
O6 C39 C40 112.6(11) .
C38 C39 C40 119.1(12) .
F11 C40 F10 106.9(12) .
F11 C40 F12 106.5(13) .
F10 C40 F12 106.8(13) .
F11 C40 C39 111.6(12) .
F10 C40 C39 114.3(13) .
F12 C40 C39 110.3(11) .
F14A C41 F13A 113(4) .
F14A C41 F15A 108(3) .
F13A C41 F15A 103(4) .
F14A C41 F13 130(2) .
F13A C41 F13 55(4) .
F15A C41 F13 49(2) .
F14A C41 F14 54(2) .
F13A C41 F14 62(3) .
F15A C41 F14 134(2) .
F13 C41 F14 106(2) .
F14A C41 F15 55(3) .
F13A C41 F15 144(2) .
F15A C41 F15 59(3) .
F13 C41 F15 104(2) .
F14 C41 F15 106(3) .
F14A C41 C42 113.9(16) .
F13A C41 C42 107(2) .
F15A C41 C42 111.4(19) .
F13 C41 C42 115.8(17) .
F14 C41 C42 114.7(15) .
F15 C41 C42 109.4(15) .
O7 C42 C43 127.8(11) .
O7 C42 C41 113.7(12) .
C43 C42 C41 118.5(11) .
C44 C43 C42 119.4(12) .
C44 C43 H43 120.3 .
C42 C43 H43 120.3 .
O8 C44 C43 127.4(13) .
O8 C44 C45 114.4(13) .
C43 C44 C45 118.2(12) .
F16 C45 F17 109.1(16) .
F16 C45 F18 106.8(16) .
F17 C45 F18 105.7(15) .
F16 C45 C44 114.4(14) .
F17 C45 C44 110.4(15) .
F18 C45 C44 110.0(15) .
F21 C46 F20 109(2) .
F21 C46 F19 108(2) .
F20 C46 F19 109(2) .
F21 C46 C47 111(2) .
F20 C46 C47 111.5(19) .
F19 C46 C47 109(2) .
O11 C47 C48 129.5(15) .
O11 C47 C46 111.4(14) .
C48 C47 C46 118.8(15) .
C49 C48 C47 118.3(14) .
C49 C48 H48 120.8 .
C47 C48 H48 120.8 .
O12 C49 C48 126.3(12) .
O12 C49 C50 114.2(12) .
C48 C49 C50 119.4(12) .
F23 C50 F24 106.9(13) .
F23 C50 F22 107.6(11) .
F24 C50 F22 107.5(12) .
F23 C50 C49 110.8(11) .
F24 C50 C49 110.4(11) .
F22 C50 C49 113.3(13) .
F27 C51 F26 109(2) .
F27 C51 F25 103.9(17) .
F26 C51 F25 107(2) .
F27 C51 C52 114.5(19) .
F26 C51 C52 114.3(16) .
F25 C51 C52 107.0(19) .
O13 C52 C53 125.3(15) .
O13 C52 C51 116.3(14) .
C53 C52 C51 118.2(14) .
C54 C53 C52 121.9(15) .
C54 C53 H53 119.1 .
C52 C53 H53 119.1 .
O14 C54 C53 125.1(16) .
O14 C54 C55 118.1(16) .
C53 C54 C55 116.5(15) .
F29 C55 F30 104(2) .
F29 C55 F28 104(2) .
F30 C55 F28 107(3) .
F29 C55 C54 114(3) .
F30 C55 C54 111(2) .
F28 C55 C54 115.7(18) .
F33 C56 F31 106(3) .
F33 C56 F32 110(3) .
F31 C56 F32 96(2) .
F33 C56 C57 119.9(18) .
F31 C56 C57 113(2) .
F32 C56 C57 110(3) .
O15 C57 C58 125.2(17) .
O15 C57 C56 117.5(17) .
C58 C57 C56 117.2(17) .
C57 C58 C59 120.1(16) .
C57 C58 H58 120.0 .
C59 C58 H58 120.0 .
O16 C59 C58 128.8(17) .
O16 C59 C60 114.2(15) .
C58 C59 C60 116.9(15) .
F35 C60 F34 110(3) .
F35 C60 F36 98(2) .
F34 C60 F36 101(2) .
F35 C60 C59 116.1(18) .
F34 C60 C59 117.6(18) .
F36 C60 C59 111(2) .
O1 N1 C1 117.9(10) .
O1 N1 C5 119.7(10) .
C1 N1 C5 122.3(10) .
O2 N2 C16 119.9(10) .
O2 N2 C20 117.3(9) .
C16 N2 C20 122.7(10) .
C30 N3 O9 119.9(11) .
C30 N3 C26 121.9(11) .
O9 N3 C26 118.2(10) .
O10 N4 C15 118.2(14) .
O10 N4 C11 120.1(12) .
C15 N4 C11 121.3(13) .
N1 O1 Yb1 128.1(6) .
N2 O2 Yb1 137.2(6) .
C32 O3 Yb1 133.9(9) .
C34 O4 Yb1 136.6(10) .
C37 O5 Yb1 136.3(8) .
C39 O6 Yb1 134.9(8) .
C42 O7 Yb1 133.5(8) .
C44 O8 Yb1 133.3(9) .
N3 O9 Yb2 128.1(7) .
N4 O10 Yb2 133.9(8) .
C47 O11 Yb2 133.4(10) .
C49 O12 Yb2 137.2(9) .
C52 O13 Yb2 135.9(10) .
C54 O14 Yb2 138.6(10) .
C57 O15 Yb2 134.3(10) .
C59 O16 Yb2 131.0(10) .
F15A F13 F13A 127(4) .
F15A F13 C41 66(2) .
F13A F13 C41 62(3) .
F14A F14 C41 58.7(19) .
F14A F14 F13A 115(3) .
C41 F14 F13A 59(2) .
F14A F15 F15A 109(3) .
F14A F15 C41 56.0(18) .
F15A F15 C41 58(2) .
C7 S1 C6 100.5(6) .
C7 S2 C8 95.3(6) .
C23 S3 C24 94.1(6) .
C24 S4 C25 102.8(6) .
C22 S5 C21 101.2(6) .
C23 S6 C22 94.3(5) .
C9 S7 C8 94.3(6) .
C9 S8 C10 103.0(6) .
O1 Yb1 O4 145.2(3) .
O1 Yb1 O6 90.0(3) .
O4 Yb1 O6 100.3(3) .
O1 Yb1 O7 106.3(3) .
O4 Yb1 O7 83.9(3) .
O6 Yb1 O7 144.9(3) .
O1 Yb1 O2 68.2(3) .
O4 Yb1 O2 146.2(3) .
O6 Yb1 O2 79.2(3) .
O7 Yb1 O2 78.6(3) .
O1 Yb1 O5 142.0(3) .
O4 Yb1 O5 72.5(3) .
O6 Yb1 O5 73.3(3) .
O7 Yb1 O5 75.0(3) .
O2 Yb1 O5 75.1(3) .
O1 Yb1 O3 79.2(3) .
O4 Yb1 O3 73.3(3) .
O6 Yb1 O3 70.6(3) .
O7 Yb1 O3 142.0(3) .
O2 Yb1 O3 135.1(3) .
O5 Yb1 O3 123.8(3) .
O1 Yb1 O8 76.0(3) .
O4 Yb1 O8 76.0(4) .
O6 Yb1 O8 143.1(3) .
O7 Yb1 O8 71.8(3) .
O2 Yb1 O8 124.0(3) .
O5 Yb1 O8 136.1(3) .
O3 Yb1 O8 73.3(3) .
O10 Yb2 O15 106.4(4) .
O10 Yb2 O11 89.5(4) .
O15 Yb2 O11 150.3(4) .
O10 Yb2 O9 70.0(3) .
O15 Yb2 O9 80.5(3) .
O11 Yb2 O9 81.8(3) .
O10 Yb2 O12 82.8(3) .
O15 Yb2 O12 135.0(3) .
O11 Yb2 O12 70.6(3) .
O9 Yb2 O12 141.3(3) .
O10 Yb2 O14 145.0(3) .
O15 Yb2 O14 78.0(4) .
O11 Yb2 O14 103.3(4) .
O9 Yb2 O14 143.4(3) .
O12 Yb2 O14 71.5(3) .
O10 Yb2 O13 143.1(3) .
O15 Yb2 O13 76.9(4) .
O11 Yb2 O13 75.5(4) .
O9 Yb2 O13 74.5(3) .
O12 Yb2 O13 121.5(3) .
O14 Yb2 O13 71.9(3) .
O10 Yb2 O16 71.6(4) .
O15 Yb2 O16 71.7(3) .
O11 Yb2 O16 137.9(3) .
O9 Yb2 O16 122.8(3) .
O12 Yb2 O16 70.0(3) .
O14 Yb2 O16 77.4(4) .
O13 Yb2 O16 139.7(3) .

loop_
_geom_bond_atom_site_label_1
_geom_bond_atom_site_label_2
_geom_bond_distance
_geom_bond_site_symmetry_2
C61 Cl3 1.63(4) .
C61 Cl1 1.75(4) .
C61 Cl2 1.79(4) .
C61 H61 1.0000 .
F13A F13 1.18(7) .
F13A C41 1.29(3) .
F13A F14 1.33(7) .
F14A F14 1.13(5) .
F14A F15 1.19(5) .
F14A C41 1.20(3) .
F15A F13 1.07(5) .
F15A C41 1.29(3) .
F15A F15 1.30(5) .
C1 N1 1.333(15) .
C1 C2 1.388(18) .
C1 H1 0.9500 .
C2 C3 1.38(2) .
C2 H2 0.9500 .
C3 C4 1.35(2) .
C3 H3 0.9500 .
C4 C5 1.385(16) .
C4 H4 0.9500 .
C5 N1 1.346(15) .
C5 C6 1.495(17) .
C6 S1 1.820(12) .
C6 H6A 0.9900 .
C6 H6B 0.9900 .
C7 C9 1.348(16) .
C7 S1 1.745(12) .
C7 S2 1.757(12) .
C8 C23 1.335(17) 3_757
C8 S2 1.761(12) .
C8 S7 1.767(12) .
C9 S8 1.749(12) .
C9 S7 1.762(13) .
C10 C11 1.47(2) .
C10 S8 1.855(13) .
C10 H10A 0.9900 .
C10 H10B 0.9900 .
C11 N4 1.38(2) .
C11 C12 1.38(2) .
C12 C13 1.41(3) .
C12 H12 0.9500 .
C13 C14 1.32(4) .
C13 H13 0.9500 .
C14 C15 1.33(3) .
C14 H14 0.9500 .
C15 N4 1.371(19) .
C15 H15 0.9500 .
C16 N2 1.345(14) .
C16 C17 1.359(18) .
C16 H16 0.9500 .
C17 C18 1.39(2) .
C17 H17 0.9500 .
C18 C19 1.35(2) .
C18 H18 0.9500 .
C19 C20 1.383(17) .
C19 H19 0.9500 .
C20 N2 1.365(15) .
C20 C21 1.500(17) .
C21 S5 1.815(13) .
C21 C21A 0.9900 .
C21 C21B 0.9900 .
C22 C24 1.338(15) .
C22 S6 1.752(13) .
C22 S5 1.754(12) .
C23 C8 1.335(17) 3_757
C23 S3 1.750(11) .
C23 S6 1.750(12) .
C24 S3 1.757(12) .
C24 S4 1.756(12) .
C25 C26 1.508(18) .
C25 S4 1.821(13) .
C25 H25A 0.9900 .
C25 H25B 0.9900 .
C26 N3 1.373(17) .
C26 C27 1.392(17) .
C27 C28 1.37(2) .
C27 H27 0.9500 .
C28 C29 1.38(2) .
C28 H28 0.9500 .
C29 C30 1.392(18) .
C29 H29 0.9500 .
C30 N3 1.315(17) .
C30 H30 0.9500 .
C31 F2 1.26(2) .
C31 F3 1.320(19) .
C31 F1 1.34(2) .
C31 C32 1.55(2) .
C32 O3 1.242(15) .
C32 C33 1.38(2) .
C33 C34 1.39(2) .
C33 H33 0.9500 .
C34 O4 1.244(17) .
C34 C35 1.50(2) .
C35 F5 1.20(3) .
C35 F4 1.24(3) .
C35 F6 1.31(4) .
C36 F8 1.275(18) .
C36 F9 1.288(19) .
C36 F7 1.32(2) .
C36 C37 1.522(19) .
C37 O5 1.235(15) .
C37 C38 1.408(19) .
C38 C39 1.360(17) .
C38 H38 0.9500 .
C39 O6 1.263(14) .
C39 C40 1.535(18) .
C40 F11 1.310(17) .
C40 F10 1.312(16) .
C40 F12 1.326(17) .
C41 F13 1.29(3) .
C41 F14 1.30(3) .
C41 F15 1.35(3) .
C41 C42 1.541(18) .
C42 O7 1.247(14) .
C42 C43 1.398(18) .
C43 C44 1.379(19) .
C43 H43 0.9500 .
C44 O8 1.253(15) .
C44 C45 1.53(2) .
C45 F16 1.311(18) .
C45 F17 1.31(2) .
C45 F18 1.33(2) .
C46 F21 1.29(3) .
C46 F20 1.30(2) .
C46 F19 1.36(3) .
C46 C47 1.59(3) .
C47 O11 1.265(17) .
C47 C48 1.37(2) .
C48 C49 1.36(2) .
C48 H48 0.9500 .
C49 O12 1.240(15) .
C49 C50 1.517(18) .
C50 F23 1.311(17) .
C50 F24 1.335(16) .
C50 F22 1.333(16) .
C51 F27 1.29(3) .
C51 F26 1.31(2) .
C51 F25 1.38(3) .
C51 C52 1.52(2) .
C52 O13 1.247(16) .
C52 C53 1.42(2) .
C53 C54 1.41(2) .
C53 H53 0.9500 .
C54 O14 1.183(18) .
C54 C55 1.50(2) .
C55 F29 1.25(3) .
C55 F30 1.29(3) .
C55 F28 1.30(2) .
C56 F33 1.19(3) .
C56 F31 1.24(3) .
C56 F32 1.28(3) .
C56 C57 1.48(3) .
C57 O15 1.294(19) .
C57 C58 1.39(2) .
C58 C59 1.39(2) .
C58 H58 0.9500 .
C59 O16 1.246(17) .
C59 C60 1.50(3) .
C60 F35 1.23(2) .
C60 F34 1.25(2) .
C60 F36 1.32(3) .
N1 O1 1.331(11) .
N2 O2 1.340(11) .
N3 O9 1.345(13) .
N4 O10 1.323(14) .
O1 Yb1 2.266(7) .
O2 Yb1 2.304(8) .
O3 Yb1 2.327(8) .
O4 Yb1 2.284(8) .
O5 Yb1 2.306(8) .
O6 Yb1 2.292(8) .
O7 Yb1 2.302(7) .
O8 Yb1 2.340(9) .
O9 Yb2 2.300(8) .
O10 Yb2 2.251(9) .
O11 Yb2 2.296(10) .
O12 Yb2 2.305(8) .
O13 Yb2 2.328(10) .
O14 Yb2 2.322(9) .
O15 Yb2 2.278(9) .
O16 Yb2 2.365(10) .

loop_
_geom_torsion_atom_site_label_1
_geom_torsion_atom_site_label_2
_geom_torsion_atom_site_label_3
_geom_torsion_atom_site_label_4
_geom_torsion
_geom_torsion_site_symmetry_1
N1 C1 C2 C3 2(2) .
C1 C2 C3 C4 -1(2) .
C2 C3 C4 C5 1(2) .
C3 C4 C5 N1 -2.4(19) .
C3 C4 C5 C6 178.5(13) .
N1 C5 C6 S1 142.4(9) .
C4 C5 C6 S1 -38.5(16) .
S1 C7 C9 S8 -4.9(16) .
S2 C7 C9 S8 168.8(7) .
S1 C7 C9 S7 -175.6(6) .
S2 C7 C9 S7 -1.9(13) .
S8 C10 C11 N4 -83.9(15) .
S8 C10 C11 C12 91(2) .
N4 C11 C12 C13 3(3) .
C10 C11 C12 C13 -171(2) .
C11 C12 C13 C14 -5(4) .
C12 C13 C14 C15 7(5) .
C13 C14 C15 N4 -8(5) .
N2 C16 C17 C18 -1(2) .
C16 C17 C18 C19 0(2) .
C17 C18 C19 C20 1(2) .
C18 C19 C20 N2 -3(2) .
C18 C19 C20 C21 178.8(14) .
N2 C20 C21 S5 -73.2(12) .
C19 C20 C21 S5 105.5(13) .
S6 C22 C24 S3 -3.7(13) .
S5 C22 C24 S3 174.1(7) .
S6 C22 C24 S4 -173.0(7) .
S5 C22 C24 S4 4.8(17) .
S4 C25 C26 N3 75.4(13) .
S4 C25 C26 C27 -106.4(12) .
N3 C26 C27 C28 0.9(17) .
C25 C26 C27 C28 -177.3(11) .
C26 C27 C28 C29 -1.0(19) .
C27 C28 C29 C30 -1.3(19) .
C28 C29 C30 N3 4(2) .
F2 C31 C32 O3 43(2) .
F3 C31 C32 O3 166.9(16) .
F1 C31 C32 O3 -75(2) .
F2 C31 C32 C33 -137.6(18) .
F3 C31 C32 C33 -14(3) .
F1 C31 C32 C33 104.7(19) .
O3 C32 C33 C34 5(3) .
C31 C32 C33 C34 -174.3(17) .
C32 C33 C34 O4 0(3) .
C32 C33 C34 C35 180(2) .
O4 C34 C35 F5 -180(3) .
C33 C34 C35 F5 1(4) .
O4 C34 C35 F4 49(3) .
C33 C34 C35 F4 -130(3) .
O4 C34 C35 F6 -67(3) .
C33 C34 C35 F6 114(3) .
F8 C36 C37 O5 25(2) .
F9 C36 C37 O5 -101.7(16) .
F7 C36 C37 O5 147.2(14) .
F8 C36 C37 C38 -154.4(16) .
F9 C36 C37 C38 79.1(19) .
F7 C36 C37 C38 -32.0(19) .
O5 C37 C38 C39 4(2) .
C36 C37 C38 C39 -177.3(13) .
C37 C38 C39 O6 -4(2) .
C37 C38 C39 C40 178.3(12) .
O6 C39 C40 F11 53.1(16) .
C38 C39 C40 F11 -128.8(14) .
O6 C39 C40 F10 174.5(12) .
C38 C39 C40 F10 -7.4(19) .
O6 C39 C40 F12 -65.1(16) .
C38 C39 C40 F12 113.0(14) .
F14 F14A C41 F13A -18(4) .
F15 F14A C41 F13A 140(4) .
F14 F14A C41 F15A -132(3) .
F15 F14A C41 F15A 27(3) .
F14 F14A C41 F13 -81(4) .
F15 F14A C41 F13 78(4) .
F15 F14A C41 F14 158(3) .
F14 F14A C41 F15 -158(3) .
F14 F14A C41 C42 104(2) .
F15 F14A C41 C42 -98(2) .
F13 F13A C41 F14A -124(3) .
F14 F13A C41 F14A 16(3) .
F13 F13A C41 F15A -7(3) .
F14 F13A C41 F15A 133(3) .
F14 F13A C41 F13 140(3) .
F13 F13A C41 F14 -140(3) .
F13 F13A C41 F15 -61(7) .
F14 F13A C41 F15 79(8) .
F13 F13A C41 C42 110(2) .
F14 F13A C41 C42 -109.6(17) .
F13 F15A C41 F14A 128(3) .
F15 F15A C41 F14A -26(3) .
F13 F15A C41 F13A 8(3) .
F15 F15A C41 F13A -146(3) .
F15 F15A C41 F13 -154(3) .
F13 F15A C41 F14 71(5) .
F15 F15A C41 F14 -82(5) .
F13 F15A C41 F15 154(3) .
F13 F15A C41 C42 -106(2) .
F15 F15A C41 C42 100(2) .
F14A C41 C42 O7 -34(4) .
F13A C41 C42 O7 91(5) .
F15A C41 C42 O7 -157(4) .
F13 C41 C42 O7 150(2) .
F14 C41 C42 O7 25(3) .
F15 C41 C42 O7 -94(3) .
F14A C41 C42 C43 144(4) .
F13A C41 C42 C43 -90(5) .
F15A C41 C42 C43 22(4) .
F13 C41 C42 C43 -32(3) .
F14 C41 C42 C43 -156(3) .
F15 C41 C42 C43 85(3) .
O7 C42 C43 C44 6(2) .
C41 C42 C43 C44 -172.6(13) .
C42 C43 C44 O8 -8(2) .
C42 C43 C44 C45 175.4(14) .
O8 C44 C45 F16 173.4(16) .
C43 C44 C45 F16 -10(2) .
O8 C44 C45 F17 -63(2) .
C43 C44 C45 F17 113.7(17) .
O8 C44 C45 F18 53.1(19) .
C43 C44 C45 F18 -130.0(15) .
F21 C46 C47 O11 51(3) .
F20 C46 C47 O11 172(2) .
F19 C46 C47 O11 -67(2) .
F21 C46 C47 C48 -133(3) .
F20 C46 C47 C48 -12(3) .
F19 C46 C47 C48 108(2) .
O11 C47 C48 C49 -1(3) .
C46 C47 C48 C49 -175.5(19) .
C47 C48 C49 O12 0(3) .
C47 C48 C49 C50 179.0(16) .
O12 C49 C50 F23 59.7(15) .
C48 C49 C50 F23 -119.1(16) .
O12 C49 C50 F24 -58.6(17) .
C48 C49 C50 F24 122.6(16) .
O12 C49 C50 F22 -179.2(12) .
C48 C49 C50 F22 2(2) .
F27 C51 C52 O13 65(3) .
F26 C51 C52 O13 -167(2) .
F25 C51 C52 O13 -49(2) .
F27 C51 C52 C53 -110(2) .
F26 C51 C52 C53 17(3) .
F25 C51 C52 C53 135.2(18) .
O13 C52 C53 C54 1(3) .
C51 C52 C53 C54 176(2) .
C52 C53 C54 O14 4(4) .
C52 C53 C54 C55 177(2) .
O14 C54 C55 F29 57(3) .
C53 C54 C55 F29 -117(3) .
O14 C54 C55 F30 -59(4) .
C53 C54 C55 F30 127(3) .
O14 C54 C55 F28 178(2) .
C53 C54 C55 F28 5(4) .
F33 C56 C57 O15 -180(3) .
F31 C56 C57 O15 -54(4) .
F32 C56 C57 O15 51(4) .
F33 C56 C57 C58 3(5) .
F31 C56 C57 C58 129(3) .
F32 C56 C57 C58 -125(3) .
O15 C57 C58 C59 3(3) .
C56 C57 C58 C59 179(2) .
C57 C58 C59 O16 -1(3) .
C57 C58 C59 C60 -179(2) .
O16 C59 C60 F35 49(3) .
C58 C59 C60 F35 -133(2) .
O16 C59 C60 F34 -177(3) .
C58 C59 C60 F34 1(4) .
O16 C59 C60 F36 -62(3) .
C58 C59 C60 F36 116(2) .
C2 C1 N1 O1 -179.0(11) .
C2 C1 N1 C5 -3.5(18) .
C4 C5 N1 O1 179.2(10) .
C6 C5 N1 O1 -1.7(15) .
C4 C5 N1 C1 3.7(17) .
C6 C5 N1 C1 -177.1(11) .
C17 C16 N2 O2 176.6(11) .
C17 C16 N2 C20 -0.2(18) .
C19 C20 N2 O2 -174.9(11) .
C21 C20 N2 O2 3.8(15) .
C19 C20 N2 C16 1.9(17) .
C21 C20 N2 C16 -179.4(11) .
C29 C30 N3 O9 179.1(11) .
C29 C30 N3 C26 -3.9(19) .
C27 C26 N3 C30 1.5(17) .
C25 C26 N3 C30 179.9(11) .
C27 C26 N3 O9 178.5(10) .
C25 C26 N3 O9 -3.1(16) .
C14 C15 N4 O10 180(2) .
C14 C15 N4 C11 6(3) .
C12 C11 N4 O10 -177.7(15) .
C10 C11 N4 O10 -3(2) .
C12 C11 N4 C15 -4(2) .
C10 C11 N4 C15 171.3(15) .
C1 N1 O1 Yb1 -94.0(11) .
C5 N1 O1 Yb1 90.3(11) .
C16 N2 O2 Yb1 51.3(14) .
C20 N2 O2 Yb1 -131.8(9) .
C33 C32 O3 Yb1 -9(2) .
C31 C32 O3 Yb1 169.8(11) .
C33 C34 O4 Yb1 -1(3) .
C35 C34 O4 Yb1 179.8(16) .
C38 C37 O5 Yb1 -3(2) .
C36 C37 O5 Yb1 177.4(10) .
C38 C39 O6 Yb1 4(2) .
C40 C39 O6 Yb1 -178.0(9) .
C43 C42 O7 Yb1 19(2) .
C41 C42 O7 Yb1 -162.2(9) .
C43 C44 O8 Yb1 -14(2) .
C45 C44 O8 Yb1 162.7(11) .
C30 N3 O9 Yb2 -81.2(13) .
C26 N3 O9 Yb2 101.7(11) .
C15 N4 O10 Yb2 59.8(18) .
C11 N4 O10 Yb2 -126.1(12) .
C48 C47 O11 Yb2 18(3) .
C46 C47 O11 Yb2 -167.2(14) .
C48 C49 O12 Yb2 -17(2) .
C50 C49 O12 Yb2 163.8(9) .
C53 C52 O13 Yb2 4(3) .
C51 C52 O13 Yb2 -171.5(14) .
C53 C54 O14 Yb2 -14(3) .
C55 C54 O14 Yb2 172.4(17) .
C58 C57 O15 Yb2 -27(3) .
C56 C57 O15 Yb2 156.5(19) .
C58 C59 O16 Yb2 22(3) .
C60 C59 O16 Yb2 -160.0(14) .
C41 F15A F13 F13A -10(4) .
F15 F15A F13 F13A 18(6) .
F15 F15A F13 C41 28(3) .
C41 F13A F13 F15A 11(4) .
F14 F13A F13 F15A -25(5) .
F14 F13A F13 C41 -36(2) .
F14A C41 F13 F15A -79(5) .
F13A C41 F13 F15A -171(3) .
F14 C41 F13 F15A -135(3) .
F15 C41 F13 F15A -23(3) .
C42 C41 F13 F15A 97(3) .
F14A C41 F13 F13A 92(5) .
F15A C41 F13 F13A 171(3) .
F14 C41 F13 F13A 36(3) .
F15 C41 F13 F13A 148(3) .
C42 C41 F13 F13A -93(2) .
F15 F14A F14 C41 -27(3) .
F15 F14A F14 F13A -10(5) .
C41 F14A F14 F13A 18(3) .
F13A C41 F14 F14A 161(3) .
F15A C41 F14 F14A 80(5) .
F13 C41 F14 F14A 128(3) .
F15 C41 F14 F14A 18(2) .
C42 C41 F14 F14A -102(2) .
F14A C41 F14 F13A -161(4) .
F15A C41 F14 F13A -81(5) .
F13 C41 F14 F13A -33(3) .
F15 C41 F14 F13A -143(3) .
C42 C41 F14 F13A 96(3) .
F13 F13A F14 F14A 20(4) .
C41 F13A F14 F14A -18(3) .
F13 F13A F14 C41 38(2) .
F14 F14A F15 F15A 1(5) .
C41 F14A F15 F15A -27(2) .
F14 F14A F15 C41 27(3) .
F13 F15A F15 F14A -3(4) .
C41 F15A F15 F14A 26(2) .
F13 F15A F15 C41 -29(3) .
F13A C41 F15 F14A -83(7) .
F15A C41 F15 F14A -150(3) .
F13 C41 F15 F14A -130(3) .
F14 C41 F15 F14A -18(2) .
C42 C41 F15 F14A 106(2) .
F14A C41 F15 F15A 150(3) .
F13A C41 F15 F15A 68(7) .
F13 C41 F15 F15A 20(3) .
F14 C41 F15 F15A 132(3) .
C42 C41 F15 F15A -104(2) .
C9 C7 S1 C6 -129.4(11) .
S2 C7 S1 C6 57.0(8) .
C5 C6 S1 C7 -77.5(11) .
C9 C7 S2 C8 9.4(10) .
S1 C7 S2 C8 -176.4(7) .
C23 C8 S2 C7 168.1(10) 3_757
S7 C8 S2 C7 -13.6(7) .
C8 C23 S3 C24 163.0(10) 3_757
S6 C23 S3 C24 -19.1(7) .
C22 C24 S3 C23 13.7(10) .
S4 C24 S3 C23 -176.3(7) .
C22 C24 S4 C25 -154.5(11) .
S3 C24 S4 C25 36.4(9) .
C26 C25 S4 C24 73.1(10) .
C24 C22 S5 C21 -74.4(12) .
S6 C22 S5 C21 103.5(7) .
C20 C21 S5 C22 -56.7(10) .
C8 C23 S6 C22 -164.6(11) 3_757
S3 C23 S6 C22 17.6(7) .
C24 C22 S6 C23 -8.4(10) .
S5 C22 S6 C23 173.5(7) .
C7 C9 S7 C8 -6.7(10) .
S8 C9 S7 C8 -177.8(7) .
C23 C8 S7 C9 -169.0(11) 3_757
S2 C8 S7 C9 12.7(7) .
C7 C9 S8 C10 121.6(11) .
S7 C9 S8 C10 -67.8(9) .
C11 C10 S8 C9 -178.0(11) .
N1 O1 Yb1 O4 11.0(11) .
N1 O1 Yb1 O6 -97.3(8) .
N1 O1 Yb1 O7 114.2(8) .
N1 O1 Yb1 O2 -175.7(9) .
N1 O1 Yb1 O5 -159.5(7) .
N1 O1 Yb1 O3 -27.1(8) .
N1 O1 Yb1 O8 48.2(8) .
C34 O4 Yb1 O1 -40.6(17) .
C34 O4 Yb1 O6 64.7(15) .
C34 O4 Yb1 O7 -150.5(15) .
C34 O4 Yb1 O2 150.6(14) .
C34 O4 Yb1 O5 133.3(16) .
C34 O4 Yb1 O3 -1.3(15) .
C34 O4 Yb1 O8 -77.8(15) .
C39 O6 Yb1 O1 -147.7(11) .
C39 O6 Yb1 O4 65.7(12) .
C39 O6 Yb1 O7 -28.5(14) .
C39 O6 Yb1 O2 -79.9(11) .
C39 O6 Yb1 O5 -2.4(11) .
C39 O6 Yb1 O3 133.7(12) .
C39 O6 Yb1 O8 146.1(10) .
C42 O7 Yb1 O1 -95.0(11) .
C42 O7 Yb1 O4 51.1(11) .
C42 O7 Yb1 O6 150.4(10) .
C42 O7 Yb1 O2 -158.0(11) .
C42 O7 Yb1 O5 124.6(11) .
C42 O7 Yb1 O3 -1.7(13) .
C42 O7 Yb1 O8 -26.2(11) .
N2 O2 Yb1 O1 -175.4(10) .
N2 O2 Yb1 O4 -2.3(13) .
N2 O2 Yb1 O6 90.2(10) .
N2 O2 Yb1 O7 -62.5(10) .
N2 O2 Yb1 O5 14.8(9) .
N2 O2 Yb1 O3 138.0(9) .
N2 O2 Yb1 O8 -121.2(9) .
C37 O5 Yb1 O1 69.7(13) .
C37 O5 Yb1 O4 -104.7(12) .
C37 O5 Yb1 O6 2.2(11) .
C37 O5 Yb1 O7 167.1(12) .
C37 O5 Yb1 O2 85.2(12) .
C37 O5 Yb1 O3 -49.6(12) .
C37 O5 Yb1 O8 -150.9(10) .
C32 O3 Yb1 O1 164.7(12) .
C32 O3 Yb1 O4 6.3(12) .
C32 O3 Yb1 O6 -101.4(12) .
C32 O3 Yb1 O7 62.0(14) .
C32 O3 Yb1 O2 -151.9(11) .
C32 O3 Yb1 O5 -48.5(13) .
C32 O3 Yb1 O8 86.3(12) .
C44 O8 Yb1 O1 136.3(12) .
C44 O8 Yb1 O4 -64.5(12) .
C44 O8 Yb1 O6 -153.2(11) .
C44 O8 Yb1 O7 23.6(12) .
C44 O8 Yb1 O2 85.3(12) .
C44 O8 Yb1 O5 -19.3(14) .
C44 O8 Yb1 O3 -141.0(12) .
N4 O10 Yb2 O15 -152.7(12) .
N4 O10 Yb2 O11 52.8(12) .
N4 O10 Yb2 O9 134.2(13) .
N4 O10 Yb2 O12 -17.8(12) .
N4 O10 Yb2 O14 -60.2(14) .
N4 O10 Yb2 O13 117.4(12) .
N4 O10 Yb2 O16 -89.0(12) .
C57 O15 Yb2 O10 94.7(18) .
C57 O15 Yb2 O11 -145.4(17) .
C57 O15 Yb2 O9 160.4(18) .
C57 O15 Yb2 O12 -2(2) .
C57 O15 Yb2 O14 -49.4(18) .
C57 O15 Yb2 O13 -123.4(18) .
C57 O15 Yb2 O16 31.0(17) .
C47 O11 Yb2 O10 -103.5(17) .
C47 O11 Yb2 O15 132.7(16) .
C47 O11 Yb2 O9 -173.3(17) .
C47 O11 Yb2 O12 -20.9(17) .
C47 O11 Yb2 O14 43.6(17) .
C47 O11 Yb2 O13 110.7(17) .
C47 O11 Yb2 O16 -42.2(19) .
N3 O9 Yb2 O10 163.5(10) .
N3 O9 Yb2 O15 52.0(9) .
N3 O9 Yb2 O11 -104.0(10) .
N3 O9 Yb2 O12 -148.3(8) .
N3 O9 Yb2 O14 -2.7(12) .
N3 O9 Yb2 O13 -26.9(9) .
N3 O9 Yb2 O16 112.9(9) .
C49 O12 Yb2 O10 113.8(13) .
C49 O12 Yb2 O15 -140.1(12) .
C49 O12 Yb2 O11 21.7(12) .
C49 O12 Yb2 O9 68.8(14) .
C49 O12 Yb2 O14 -90.3(13) .
C49 O12 Yb2 O13 -36.4(14) .
C49 O12 Yb2 O16 -173.2(14) .
C54 O14 Yb2 O10 -168.2(17) .
C54 O14 Yb2 O15 -66.6(19) .
C54 O14 Yb2 O11 82.9(19) .
C54 O14 Yb2 O9 -11(2) .
C54 O14 Yb2 O12 146.9(19) .
C54 O14 Yb2 O13 13.3(19) .
C54 O14 Yb2 O16 -140.3(19) .
C52 O13 Yb2 O10 173.9(13) .
C52 O13 Yb2 O15 74.0(15) .
C52 O13 Yb2 O11 -117.1(15) .
C52 O13 Yb2 O9 157.6(15) .
C52 O13 Yb2 O12 -61.2(15) .
C52 O13 Yb2 O14 -7.5(14) .
C52 O13 Yb2 O16 34.7(17) .
C59 O16 Yb2 O10 -142.8(14) .
C59 O16 Yb2 O15 -27.8(13) .
C59 O16 Yb2 O11 149.6(13) .
C59 O16 Yb2 O9 -92.9(14) .
C59 O16 Yb2 O12 128.3(14) .
C59 O16 Yb2 O14 53.6(13) .
C59 O16 Yb2 O13 12.7(16) .
